data_7122417
loop_
_publ_author_name
'Aboo, Ahmed H.'
'Bennett, Elliot L.'
'Deeprose, Mark'
'Robertson, Craig M.'
'Iggo, Jonathan A.'
'Xiao, Jianliang'

_publ_section_title
;
 Methanol as hydrogen source: transfer hydrogenation of aromatic aldehydes
 with a rhodacycle.
;
_journal_issue 83
_journal_name_full 'Chemical communications (Cambridge, England)'
_journal_page_first 11805
_journal_page_last 11808
_journal_paper_doi 10.1039/c8cc06612d
_journal_volume 54
_journal_year 2018
_chemical_formula_moiety 'C25 H29 Cl N O2 Rh'
_chemical_formula_sum 'C25 H29 Cl N O2 Rh'
_chemical_formula_weight 513.85
_space_group_crystal_system monoclinic
_space_group_IT_number 14
_space_group_name_Hall '-P 2yn'
_space_group_name_H-M_alt 'P 1 21/n 1'
_symmetry_space_group_name_Hall '-P 2yn'
_symmetry_space_group_name_H-M 'P 1 21/n 1'
_atom_sites_solution_hydrogens geom
_atom_sites_solution_primary dual
_atom_sites_solution_secondary difmap
_audit_creation_date 2018-04-25
_audit_creation_method
;
Olex2 1.2
(compiled 2018.04.03 svn.r3497 for OlexSys, GUI svn.r5486)
;
_audit_update_record
;
2018-06-25 deposited with the CCDC.
2018-09-25 downloaded from the CCDC.
;
_cell_angle_alpha 90.00
_cell_angle_beta 103.076(3)
_cell_angle_gamma 90.00
_cell_formula_units_Z 4
_cell_length_a 8.6375(3)
_cell_length_b 13.8673(4)
_cell_length_c 18.4717(6)
_cell_measurement_reflns_used 11820
_cell_measurement_temperature 100
_cell_measurement_theta_max 26.3840
_cell_measurement_theta_min 1.8570
_cell_volume 2155.15(12)
_computing_cell_refinement 'CrysAlisPro 1.171.38.46 (Rigaku OD, 2015)'
_computing_data_collection 'CrysAlisPro 1.171.38.46 (Rigaku OD, 2015)'
_computing_data_reduction 'CrysAlisPro 1.171.38.46 (Rigaku OD, 2015)'
_computing_molecular_graphics 'Olex2 (Dolomanov et al., 2009)'
_computing_publication_material 'Olex2 (Dolomanov et al., 2009)'
_computing_structure_refinement 'XL (Sheldrick, 2008)'
_computing_structure_solution 'XT (Sheldrick, 2015)'
_diffrn_ambient_temperature 100
_diffrn_detector CCD
_diffrn_detector_area_resol_mean 28.5714
_diffrn_detector_type 'Rigaku Saturn724+'
_diffrn_measured_fraction_theta_full 1.000
_diffrn_measured_fraction_theta_max 1.000
_diffrn_measurement_details
;
List of Runs (angles in degrees, time in seconds):

  # Type    Start    End  Width  t~exp~   \w     \q     \k     \f   Frames
#--------------------------------------------------------------------------
  1  \w   -110.00  15.00   1.00   10.00    --  -20.00 -68.00   0.00  125
  2  \w   -110.00  15.00   1.00   10.00    --  -20.00 -68.00 120.00  125
  3  \w   -110.00  15.00   1.00   10.00    --  -20.00 -68.00 240.00  125
  4  \w   -110.00  15.00   1.00   10.00    --  -20.00 -30.00  90.00  125
  5  \w    -90.00  90.00   1.00    1.00    --    0.00   0.00   0.00  180
;
_diffrn_measurement_device 'AFC12 (Right): Kappa 3 circle'
_diffrn_measurement_device_type Rigaku_AFC12K_724P_007HF_Mo
_diffrn_measurement_method 'profile data from \w-scans'
_diffrn_measurement_specimen_support 'Mitegen 10um'
_diffrn_orient_matrix_type 'CrysAlisPro convention (1999,Acta A55,543-557)'
_diffrn_orient_matrix_UB_11 -0.0394053000
_diffrn_orient_matrix_UB_12 -0.0206940000
_diffrn_orient_matrix_UB_13 0.0260251000
_diffrn_orient_matrix_UB_21 -0.0102907000
_diffrn_orient_matrix_UB_22 0.0465537000
_diffrn_orient_matrix_UB_23 0.0140898000
_diffrn_orient_matrix_UB_31 -0.0738176000
_diffrn_orient_matrix_UB_32 0.0045442000
_diffrn_orient_matrix_UB_33 -0.0260419000
_diffrn_radiation_monochromator Confocal
_diffrn_radiation_probe x-ray
_diffrn_radiation_type 'Mo K\a'
_diffrn_radiation_wavelength 0.710747
_diffrn_reflns_av_R_equivalents 0.1371
_diffrn_reflns_av_unetI/netI 0.0711
_diffrn_reflns_limit_h_max 10
_diffrn_reflns_limit_h_min -10
_diffrn_reflns_limit_k_max 17
_diffrn_reflns_limit_k_min -17
_diffrn_reflns_limit_l_max 23
_diffrn_reflns_limit_l_min -22
_diffrn_reflns_number 34723
_diffrn_reflns_theta_full 26.37
_diffrn_reflns_theta_max 26.37
_diffrn_reflns_theta_min 1.85
_diffrn_source 'Rotating Anode'
_diffrn_source_type 'Rotating Anode'
_exptl_absorpt_coefficient_mu 0.939
_exptl_absorpt_correction_T_max 1.00000
_exptl_absorpt_correction_T_min 0.94934
_exptl_absorpt_correction_type multi-scan
_exptl_absorpt_process_details
;
CrysAlisPro 1.171.38.46 (Rigaku Oxford Diffraction, 2015)
Empirical absorption correction using spherical harmonics,
 implemented in SCALE3 ABSPACK scaling algorithm.
;
_exptl_crystal_colour orange
_exptl_crystal_colour_primary orange
_exptl_crystal_density_diffrn 1.584
_exptl_crystal_density_method 'not measured'
_exptl_crystal_description plate
_exptl_crystal_F_000 1056
_exptl_crystal_size_max 0.03
_exptl_crystal_size_mid 0.02
_exptl_crystal_size_min 0.005
_refine_diff_density_max 0.594
_refine_diff_density_min -0.617
_refine_diff_density_rms 0.127
_refine_ls_extinction_method none
_refine_ls_goodness_of_fit_ref 1.063
_refine_ls_hydrogen_treatment constr
_refine_ls_matrix_type full
_refine_ls_number_parameters 279
_refine_ls_number_reflns 4406
_refine_ls_number_restraints 0
_refine_ls_restrained_S_all 1.063
_refine_ls_R_factor_all 0.0673
_refine_ls_R_factor_gt 0.0477
_refine_ls_shift/su_max 0.001
_refine_ls_shift/su_mean 0.000
_refine_ls_structure_factor_coef Fsqd
_refine_ls_weighting_details 'calc w=1/[\s^2^(Fo^2^)+(0.0148P)^2^+4.7449P] where P=(Fo^2^+2Fc^2^)/3'
_refine_ls_weighting_scheme calc
_refine_ls_wR_factor_gt 0.0794
_refine_ls_wR_factor_ref 0.0868
_reflns_number_gt 3499
_reflns_number_total 4406
_reflns_threshold_expression >2sigma(I)
_cod_data_source_file c8cc06612d2.cif
_cod_data_source_block eb_c1
_cod_depositor_comments 'Adding full bibliography for 7122417.cif.'
_cod_database_code 7122417
_reflns_odcompleteness_completeness 99.96
_reflns_odcompleteness_iscentric 1
_reflns_odcompleteness_theta 26.31
_olex2_refinement_description
;
1. Fixed Uiso
 At 1.2 times of:
  All C(H) groups
 At 1.5 times of:
  All C(H,H,H) groups, All O(H) groups
2.a Aromatic/amide H refined with riding coordinates:
 C4(H4), C6(H6), C10(H10), C13(H13), C7(H7), C11(H11), C14(H14)
2.b Idealised Me refined as rotating group:
 C8(H8A,H8B,H8C), C24(H24A,H24B,H24C), C15(H15A,H15B,H15C), C25(H25A,H25B,
 H25C), C22(H22A,H22B,H22C), C21(H21A,H21B,H21C), C23(H23A,H23B,H23C)
2.c Idealised tetrahedral OH refined as rotating group:
 O1(H1)
;
_olex2_submission_special_instructions 'No special instructions were received'
_oxdiff_exptl_absorpt_empirical_details
;
Empirical correction (ABSPACK) includes:
- Absorption correction using spherical harmonics
- Frame scaling
- Detector area scaling
;
_oxdiff_exptl_absorpt_empirical_full_max 1.157
_oxdiff_exptl_absorpt_empirical_full_min 0.897

loop_
_space_group_symop_id
_space_group_symop_operation_xyz
1 'x, y, z'
2 '-x+1/2, y+1/2, -z+1/2'
3 '-x, -y, -z'
4 'x-1/2, -y-1/2, z-1/2'

loop_
_atom_site_label
_atom_site_type_symbol
_atom_site_fract_x
_atom_site_fract_y
_atom_site_fract_z
_atom_site_U_iso_or_equiv
_atom_site_adp_type
_atom_site_occupancy
_atom_site_calc_flag
_atom_site_refinement_flags_posn
Rh1 Rh 0.37118(4) 0.66703(2) 0.661840(18) 0.01162(9) Uani 1 d .
Cl1 Cl 0.12162(12) 0.74899(7) 0.61541(6) 0.0169(2) Uani 1 d .
O1 O 0.0502(3) 0.3516(2) 0.53470(16) 0.0182(7) Uani 1 d .
H1 H 0.0143 0.3253 0.4934 0.027 Uiso 1 calc GR
O2 O 0.7497(4) 1.0837(2) 0.58551(17) 0.0213(7) Uani 1 d .
N1 N 0.4573(4) 0.7229(2) 0.57272(18) 0.0123(7) Uani 1 d .
C2 C 0.3387(5) 0.5840(3) 0.5146(2) 0.0142(9) Uani 1 d .
C1 C 0.4260(5) 0.6726(3) 0.5111(2) 0.0143(9) Uani 1 d .
C5 C 0.1456(5) 0.4269(3) 0.5259(2) 0.0145(9) Uani 1 d .
C8 C 0.4677(5) 0.7044(3) 0.4403(2) 0.0168(9) Uani 1 d .
H8A H 0.4948 0.7731 0.4436 0.025 Uiso 1 calc GR
H8B H 0.3767 0.6937 0.3986 0.025 Uiso 1 calc GR
H8C H 0.5590 0.6671 0.4325 0.025 Uiso 1 calc GR
C3 C 0.2946(5) 0.5665(3) 0.5828(2) 0.0122(9) Uani 1 d .
C4 C 0.1988(5) 0.4875(3) 0.5871(2) 0.0134(9) Uani 1 d .
H4 H 0.1686 0.4743 0.6324 0.016 Uiso 1 calc R
C6 C 0.1927(5) 0.4438(3) 0.4594(2) 0.0161(9) Uani 1 d .
H6 H 0.1589 0.4019 0.4181 0.019 Uiso 1 calc R
C10 C 0.4661(5) 0.8953(3) 0.5965(2) 0.0154(9) Uani 1 d .
H10 H 0.3650 0.8905 0.6083 0.018 Uiso 1 calc R
C20 C 0.3652(5) 0.6995(3) 0.7797(2) 0.0144(9) Uani 1 d .
C9 C 0.5401(5) 0.8133(3) 0.5770(2) 0.0132(9) Uani 1 d .
C19 C 0.3559(5) 0.5972(3) 0.7647(2) 0.0151(9) Uani 1 d .
C13 C 0.7668(5) 0.9098(3) 0.5660(2) 0.0166(9) Uani 1 d .
H13 H 0.8700 0.9142 0.5562 0.020 Uiso 1 calc R
C18 C 0.5009(5) 0.5693(3) 0.7452(2) 0.0145(9) Uani 1 d .
C12 C 0.6896(5) 0.9920(3) 0.5824(2) 0.0155(9) Uani 1 d .
C7 C 0.2878(5) 0.5212(3) 0.4543(2) 0.0156(9) Uani 1 d .
H7 H 0.3200 0.5327 0.4092 0.019 Uiso 1 calc R
C11 C 0.5401(5) 0.9837(3) 0.5984(2) 0.0174(9) Uani 1 d .
H11 H 0.4885 1.0398 0.6109 0.021 Uiso 1 calc R
C24 C 0.2306(5) 0.5325(3) 0.7809(2) 0.0208(10) Uani 1 d .
H24A H 0.1258 0.5557 0.7545 0.031 Uiso 1 calc GR
H24B H 0.2362 0.5322 0.8345 0.031 Uiso 1 calc GR
H24C H 0.2471 0.4669 0.7644 0.031 Uiso 1 calc GR
C17 C 0.5930(5) 0.6551(3) 0.7442(2) 0.0140(9) Uani 1 d .
C14 C 0.6913(5) 0.8206(3) 0.5639(2) 0.0184(10) Uani 1 d .
H14 H 0.7443 0.7641 0.5534 0.022 Uiso 1 calc R
C15 C 0.8886(5) 1.0979(3) 0.5572(2) 0.0226(10) Uani 1 d .
H15A H 0.8676 1.0768 0.5052 0.034 Uiso 1 calc GR
H15B H 0.9766 1.0602 0.5867 0.034 Uiso 1 calc GR
H15C H 0.9170 1.1664 0.5602 0.034 Uiso 1 calc GR
C25 C 0.2409(5) 0.7549(3) 0.8059(2) 0.0207(10) Uani 1 d .
H25A H 0.2581 0.8241 0.8003 0.031 Uiso 1 calc GR
H25B H 0.2468 0.7401 0.8583 0.031 Uiso 1 calc GR
H25C H 0.1358 0.7369 0.7763 0.031 Uiso 1 calc GR
C16 C 0.5110(5) 0.7349(3) 0.7686(2) 0.0150(9) Uani 1 d .
C22 C 0.7575(5) 0.6592(3) 0.7309(2) 0.0204(10) Uani 1 d .
H22A H 0.7749 0.6032 0.7012 0.031 Uiso 1 calc GR
H22B H 0.8352 0.6584 0.7786 0.031 Uiso 1 calc GR
H22C H 0.7702 0.7185 0.7040 0.031 Uiso 1 calc GR
C21 C 0.5743(5) 0.8349(3) 0.7830(2) 0.0214(10) Uani 1 d .
H21A H 0.6693 0.8422 0.7629 0.032 Uiso 1 calc GR
H21B H 0.6019 0.8468 0.8367 0.032 Uiso 1 calc GR
H21C H 0.4932 0.8813 0.7590 0.032 Uiso 1 calc GR
C23 C 0.5485(5) 0.4675(3) 0.7336(3) 0.0213(10) Uani 1 d .
H23A H 0.4637 0.4360 0.6970 0.032 Uiso 1 calc GR
H23B H 0.5661 0.4324 0.7808 0.032 Uiso 1 calc GR
H23C H 0.6466 0.4677 0.7154 0.032 Uiso 1 calc GR

loop_
_atom_site_aniso_label
_atom_site_aniso_U_11
_atom_site_aniso_U_22
_atom_site_aniso_U_33
_atom_site_aniso_U_23
_atom_site_aniso_U_13
_atom_site_aniso_U_12
Rh1 0.01287(18) 0.01148(16) 0.01011(16) -0.00075(15) 0.00177(12) -0.00016(14)
Cl1 0.0145(5) 0.0170(5) 0.0179(5) -0.0012(4) 0.0012(4) 0.0016(4)
O1 0.0218(17) 0.0174(16) 0.0140(16) -0.0037(13) 0.0012(13) -0.0049(13)
O2 0.0246(18) 0.0155(16) 0.0246(18) -0.0022(14) 0.0076(14) -0.0056(13)
N1 0.0146(19) 0.0121(17) 0.0113(19) 0.0027(15) 0.0052(14) 0.0013(14)
C2 0.012(2) 0.014(2) 0.017(2) -0.0010(18) 0.0026(17) 0.0031(17)
C1 0.011(2) 0.018(2) 0.014(2) 0.0032(19) 0.0020(16) 0.0046(18)
C5 0.010(2) 0.009(2) 0.022(2) 0.0021(18) -0.0012(17) 0.0025(16)
C8 0.017(2) 0.017(2) 0.016(2) -0.0001(19) 0.0025(18) -0.0030(18)
C3 0.011(2) 0.012(2) 0.013(2) -0.0023(18) 0.0015(16) 0.0039(16)
C4 0.015(2) 0.013(2) 0.011(2) 0.0008(18) 0.0025(16) 0.0014(17)
C6 0.019(2) 0.014(2) 0.014(2) -0.0035(18) 0.0009(17) 0.0039(18)
C10 0.015(2) 0.020(2) 0.011(2) 0.0006(18) 0.0049(17) -0.0025(18)
C20 0.019(2) 0.016(2) 0.005(2) -0.0001(17) -0.0023(16) 0.0022(17)
C9 0.014(2) 0.013(2) 0.012(2) 0.0023(17) 0.0040(16) 0.0008(16)
C19 0.020(2) 0.016(2) 0.008(2) 0.0014(18) 0.0013(17) -0.0004(18)
C13 0.013(2) 0.019(2) 0.017(2) -0.0010(19) 0.0028(17) -0.0051(18)
C18 0.020(2) 0.014(2) 0.009(2) -0.0003(18) 0.0023(17) 0.0001(18)
C12 0.023(2) 0.016(2) 0.008(2) 0.0021(18) 0.0024(17) -0.0045(18)
C7 0.016(2) 0.019(2) 0.013(2) -0.0019(18) 0.0062(17) 0.0037(18)
C11 0.022(3) 0.017(2) 0.014(2) -0.0007(19) 0.0054(18) 0.0030(19)
C24 0.026(3) 0.018(2) 0.020(2) 0.002(2) 0.008(2) -0.0059(19)
C17 0.008(2) 0.024(2) 0.008(2) 0.0054(18) -0.0027(15) -0.0001(18)
C14 0.022(2) 0.015(2) 0.017(2) 0.0009(19) 0.0016(18) 0.0030(19)
C15 0.025(3) 0.024(2) 0.019(2) 0.002(2) 0.0050(19) -0.009(2)
C25 0.022(3) 0.024(3) 0.016(2) -0.005(2) 0.0034(19) 0.003(2)
C16 0.016(2) 0.019(2) 0.007(2) -0.0009(18) -0.0024(16) 0.0005(18)
C22 0.016(2) 0.028(2) 0.016(2) 0.001(2) 0.0026(17) 0.002(2)
C21 0.020(2) 0.020(2) 0.022(2) -0.001(2) -0.0002(18) -0.005(2)
C23 0.028(3) 0.014(2) 0.022(3) 0.0010(19) 0.005(2) 0.0065(19)

loop_
_atom_type_symbol
_atom_type_description
_atom_type_scat_dispersion_real
_atom_type_scat_dispersion_imag
_atom_type_scat_source
C C 0.0033 0.0016 'International Tables Vol C Tables 4.2.6.8 and 6.1.1.4'
H H 0.0000 0.0000 'International Tables Vol C Tables 4.2.6.8 and 6.1.1.4'
Cl Cl 0.1484 0.1585 'International Tables Vol C Tables 4.2.6.8 and 6.1.1.4'
N N 0.0061 0.0033 'International Tables Vol C Tables 4.2.6.8 and 6.1.1.4'
O O 0.0106 0.0060 'International Tables Vol C Tables 4.2.6.8 and 6.1.1.4'
Rh Rh -1.1178 0.9187 'International Tables Vol C Tables 4.2.6.8 and 6.1.1.4'

loop_
_geom_angle_atom_site_label_1
_geom_angle_atom_site_label_2
_geom_angle_atom_site_label_3
_geom_angle
N1 Rh1 Cl1 89.66(9)
N1 Rh1 C20 141.14(14)
N1 Rh1 C19 162.89(14)
N1 Rh1 C18 124.76(14)
N1 Rh1 C17 99.47(14)
N1 Rh1 C16 108.30(15)
C3 Rh1 Cl1 87.03(11)
C3 Rh1 N1 78.71(15)
C3 Rh1 C20 140.16(16)
C3 Rh1 C19 104.56(16)
C3 Rh1 C18 96.59(15)
C3 Rh1 C17 123.24(16)
C3 Rh1 C16 159.61(15)
C20 Rh1 Cl1 92.04(11)
C20 Rh1 C16 36.44(15)
C19 Rh1 Cl1 107.19(12)
C19 Rh1 C20 38.29(15)
C19 Rh1 C18 38.67(15)
C19 Rh1 C17 64.46(15)
C19 Rh1 C16 63.19(15)
C18 Rh1 Cl1 145.49(12)
C18 Rh1 C20 63.60(15)
C18 Rh1 C17 38.65(15)
C18 Rh1 C16 63.49(15)
C17 Rh1 Cl1 149.47(12)
C17 Rh1 C20 62.81(15)
C17 Rh1 C16 37.80(15)
C16 Rh1 Cl1 111.69(11)
C5 O1 H1 109.5
C12 O2 C15 117.1(3)
C1 N1 Rh1 116.3(3)
C1 N1 C9 121.0(4)
C9 N1 Rh1 122.6(3)
C3 C2 C1 115.5(4)
C7 C2 C1 124.3(4)
C7 C2 C3 120.0(4)
N1 C1 C2 114.9(4)
N1 C1 C8 123.9(4)
C2 C1 C8 121.2(4)
O1 C5 C4 117.4(4)
O1 C5 C6 122.5(4)
C6 C5 C4 120.1(4)
C1 C8 H8A 109.5
C1 C8 H8B 109.5
C1 C8 H8C 109.5
H8A C8 H8B 109.5
H8A C8 H8C 109.5
H8B C8 H8C 109.5
C2 C3 Rh1 114.5(3)
C4 C3 Rh1 127.3(3)
C4 C3 C2 118.0(4)
C5 C4 H4 119.4
C3 C4 C5 121.3(4)
C3 C4 H4 119.4
C5 C6 H6 120.3
C7 C6 C5 119.3(4)
C7 C6 H6 120.3
C9 C10 H10 120.1
C11 C10 H10 120.1
C11 C10 C9 119.8(4)
C19 C20 Rh1 68.2(2)
C19 C20 C25 123.8(4)
C25 C20 Rh1 126.8(3)
C16 C20 Rh1 73.1(2)
C16 C20 C19 109.1(4)
C16 C20 C25 127.0(4)
C10 C9 N1 118.4(4)
C14 C9 N1 122.1(4)
C14 C9 C10 119.4(4)
C20 C19 Rh1 73.5(2)
C20 C19 C24 124.5(4)
C18 C19 Rh1 70.7(2)
C18 C19 C20 107.4(4)
C18 C19 C24 127.2(4)
C24 C19 Rh1 129.7(3)
C12 C13 H13 120.4
C12 C13 C14 119.3(4)
C14 C13 H13 120.4
C19 C18 Rh1 70.6(2)
C19 C18 C17 107.4(4)
C19 C18 C23 125.0(4)
C17 C18 Rh1 70.8(2)
C17 C18 C23 127.5(4)
C23 C18 Rh1 127.0(3)
O2 C12 C13 125.1(4)
O2 C12 C11 115.3(4)
C13 C12 C11 119.6(4)
C2 C7 H7 119.4
C6 C7 C2 121.2(4)
C6 C7 H7 119.4
C10 C11 C12 120.9(4)
C10 C11 H11 119.6
C12 C11 H11 119.6
C19 C24 H24A 109.5
C19 C24 H24B 109.5
C19 C24 H24C 109.5
H24A C24 H24B 109.5
H24A C24 H24C 109.5
H24B C24 H24C 109.5
C18 C17 Rh1 70.6(2)
C18 C17 C16 108.7(4)
C18 C17 C22 125.7(4)
C16 C17 Rh1 75.0(2)
C16 C17 C22 125.1(4)
C22 C17 Rh1 127.1(3)
C9 C14 C13 121.0(4)
C9 C14 H14 119.5
C13 C14 H14 119.5
O2 C15 H15A 109.5
O2 C15 H15B 109.5
O2 C15 H15C 109.5
H15A C15 H15B 109.5
H15A C15 H15C 109.5
H15B C15 H15C 109.5
C20 C25 H25A 109.5
C20 C25 H25B 109.5
C20 C25 H25C 109.5
H25A C25 H25B 109.5
H25A C25 H25C 109.5
H25B C25 H25C 109.5
C20 C16 Rh1 70.4(2)
C20 C16 C17 107.2(4)
C20 C16 C21 127.0(4)
C17 C16 Rh1 67.2(2)
C17 C16 C21 125.7(4)
C21 C16 Rh1 130.0(3)
C17 C22 H22A 109.5
C17 C22 H22B 109.5
C17 C22 H22C 109.5
H22A C22 H22B 109.5
H22A C22 H22C 109.5
H22B C22 H22C 109.5
C16 C21 H21A 109.5
C16 C21 H21B 109.5
C16 C21 H21C 109.5
H21A C21 H21B 109.5
H21A C21 H21C 109.5
H21B C21 H21C 109.5
C18 C23 H23A 109.5
C18 C23 H23B 109.5
C18 C23 H23C 109.5
H23A C23 H23B 109.5
H23A C23 H23C 109.5
H23B C23 H23C 109.5

loop_
_geom_bond_atom_site_label_1
_geom_bond_atom_site_label_2
_geom_bond_distance
Rh1 Cl1 2.4160(10)
Rh1 N1 2.102(3)
Rh1 C3 2.019(4)
Rh1 C20 2.235(4)
Rh1 C19 2.163(4)
Rh1 C18 2.164(4)
Rh1 C17 2.166(4)
Rh1 C16 2.270(4)
O1 H1 0.8400
O1 C5 1.363(5)
O2 C12 1.370(5)
O2 C15 1.427(5)
N1 C1 1.310(5)
N1 C9 1.436(5)
C2 C1 1.451(6)
C2 C3 1.416(6)
C2 C7 1.403(6)
C1 C8 1.499(5)
C5 C4 1.400(6)
C5 C6 1.398(6)
C8 H8A 0.9800
C8 H8B 0.9800
C8 H8C 0.9800
C3 C4 1.386(5)
C4 H4 0.9500
C6 H6 0.9500
C6 C7 1.368(6)
C10 H10 0.9500
C10 C9 1.392(5)
C10 C11 1.379(6)
C20 C19 1.444(6)
C20 C25 1.487(6)
C20 C16 1.409(6)
C9 C14 1.384(6)
C19 C18 1.433(6)
C19 C24 1.488(6)
C13 H13 0.9500
C13 C12 1.388(6)
C13 C14 1.395(6)
C18 C17 1.433(6)
C18 C23 1.499(5)
C12 C11 1.393(6)
C7 H7 0.9500
C11 H11 0.9500
C24 H24A 0.9800
C24 H24B 0.9800
C24 H24C 0.9800
C17 C16 1.440(6)
C17 C22 1.497(6)
C14 H14 0.9500
C15 H15A 0.9800
C15 H15B 0.9800
C15 H15C 0.9800
C25 H25A 0.9800
C25 H25B 0.9800
C25 H25C 0.9800
C16 C21 1.491(6)
C22 H22A 0.9800
C22 H22B 0.9800
C22 H22C 0.9800
C21 H21A 0.9800
C21 H21B 0.9800
C21 H21C 0.9800
C23 H23A 0.9800
C23 H23B 0.9800
C23 H23C 0.9800
